data_4339364
loop_
_publ_author_name
'Calatayud, David G.'
'L\'opez-Torres, Elena'
'Mendiola, M. Antonia'

_publ_section_title
;
 Diphenyllead(IV) chloride complexes with benzilthiosemicarbazones. The
 first bis(thiosemicarbazone) derivatives.
;
_journal_issue 24
_journal_name_full 'Inorganic chemistry'
_journal_page_first 10434
_journal_page_last 10443
_journal_paper_doi 10.1021/ic701490j
_journal_volume 46
_journal_year 2007
_chemical_formula_sum 'C28 H31 Cl N6 O3 Pb S2'
_chemical_formula_weight 806.35
_chemical_name_systematic
; 
 ? 
;
_space_group_IT_number 61
_symmetry_cell_setting orthorhombic
_symmetry_space_group_name_Hall '-P 2ac 2ab'
_symmetry_space_group_name_H-M 'P b c a'
_atom_sites_solution_hydrogens geom
_atom_sites_solution_primary direct
_atom_sites_solution_secondary difmap
_audit_creation_method SHELXL-97
_cell_angle_alpha 90.00
_cell_angle_beta 90.00
_cell_angle_gamma 90.00
_cell_formula_units_Z 8
_cell_length_a 17.3952(2)
_cell_length_b 18.4260(2)
_cell_length_c 18.8946(2)
_cell_measurement_temperature 298(2)
_cell_volume 6056.17(12)
_computing_cell_refinement 'Bruker SMART'
_computing_data_collection 'Bruker SMART'
_computing_data_reduction 'Bruker SAINT'
_computing_molecular_graphics 'Bruker SHELXTL'
_computing_publication_material 'Bruker SHELXTL'
_computing_structure_refinement 'SHELXL-97 (Sheldrick, 1997)'
_computing_structure_solution 'SHELXS-97 (Sheldrick, 1990)'
_diffrn_ambient_temperature 298(2)
_diffrn_measured_fraction_theta_full 0.992
_diffrn_measured_fraction_theta_max 0.992
_diffrn_measurement_device_type 'CCD area detector'
_diffrn_measurement_method 'phi and omega scans'
_diffrn_radiation_monochromator graphite
_diffrn_radiation_source 'fine-focus sealed tube'
_diffrn_radiation_type CuK\a
_diffrn_radiation_wavelength 1.54178
_diffrn_reflns_av_R_equivalents 0.0602
_diffrn_reflns_av_sigmaI/netI 0.0287
_diffrn_reflns_limit_h_max 21
_diffrn_reflns_limit_h_min -20
_diffrn_reflns_limit_k_max 22
_diffrn_reflns_limit_k_min -22
_diffrn_reflns_limit_l_max 23
_diffrn_reflns_limit_l_min -23
_diffrn_reflns_number 56642
_diffrn_reflns_theta_full 71.41
_diffrn_reflns_theta_max 71.41
_diffrn_reflns_theta_min 4.21
_exptl_absorpt_coefficient_mu 13.271
_exptl_absorpt_correction_T_max 0.588
_exptl_absorpt_correction_T_min 0.377
_exptl_absorpt_correction_type multi-scan
_exptl_absorpt_process_details 'SADABS (Sheldrick, 2001)'
_exptl_crystal_colour yellow
_exptl_crystal_density_diffrn 1.769
_exptl_crystal_density_meas 0
_exptl_crystal_density_method 'not measured'
_exptl_crystal_description prism
_exptl_crystal_F_000 3168
_exptl_crystal_size_max 0.11
_exptl_crystal_size_mid 0.07
_exptl_crystal_size_min 0.04
_refine_diff_density_max 1.544
_refine_diff_density_min -0.660
_refine_diff_density_rms 0.129
_refine_ls_extinction_method none
_refine_ls_goodness_of_fit_ref 1.026
_refine_ls_hydrogen_treatment noref
_refine_ls_matrix_type full
_refine_ls_number_parameters 374
_refine_ls_number_reflns 5853
_refine_ls_number_restraints 1
_refine_ls_restrained_S_all 1.026
_refine_ls_R_factor_all 0.0452
_refine_ls_R_factor_gt 0.0308
_refine_ls_shift/su_max 0.002
_refine_ls_shift/su_mean 0.000
_refine_ls_structure_factor_coef Fsqd
_refine_ls_weighting_details 'calc w=1/[\s^2^(Fo^2^)+(0.0348P)^2^+17.9168P] where P=(Fo^2^+2Fc^2^)/3'
_refine_ls_weighting_scheme calc
_refine_ls_wR_factor_gt 0.0714
_refine_ls_wR_factor_ref 0.0793
_reflns_number_gt 4472
_reflns_number_total 5853
_reflns_threshold_expression >2sigma(I)
_cod_data_source_file ic701490j-file001.cif
_cod_data_source_block l_227_m
_cod_depositor_comments
;
The following automatic conversions were performed:

'_symmetry_cell_setting' value 'Orthorhombic' changed to
'orthorhombic' according to
/usr/data/users/saulius/automatic-downloads/retrospective/ACS/lib/dictionaries/cif_core.dic
dictionary named 'cif_core.dic' version 2.4.2 from 2011-04-26.

Automatic conversion script
Id: cif_fix_values 2281 2013-09-26 08:29:07Z andrius 
;
_cod_original_sg_symbol_H-M Pbca
_cod_database_code 4339364

loop_
_symmetry_equiv_pos_as_xyz
'x, y, z'
'-x+1/2, -y, z+1/2'
'-x, y+1/2, -z+1/2'
'x+1/2, -y+1/2, -z'
'-x, -y, -z'
'x-1/2, y, -z-1/2'
'x, -y-1/2, z-1/2'
'-x-1/2, y-1/2, z'

loop_
_atom_site_label
_atom_site_type_symbol
_atom_site_fract_x
_atom_site_fract_y
_atom_site_fract_z
_atom_site_U_iso_or_equiv
_atom_site_adp_type
_atom_site_occupancy
_atom_site_symmetry_multiplicity
_atom_site_calc_flag
_atom_site_refinement_flags
Pb1 Pb 0.757007(9) 0.212242(9) 0.248387(8) 0.01853(7) Uani 1 1 d .
C1 C 0.8222(2) 0.0383(3) 0.2267(2) 0.0221(9) Uani 1 1 d .
C2 C 0.8454(2) 0.1232(2) 0.3881(2) 0.0191(9) Uani 1 1 d .
C3 C 0.8453(2) 0.1994(2) 0.4142(2) 0.0171(8) Uani 1 1 d .
C4 C 0.7475(2) 0.3610(3) 0.3719(2) 0.0197(9) Uani 1 1 d .
C5 C 0.8610(2) 0.0645(3) 0.4388(2) 0.0213(9) Uani 1 1 d .
C6 C 0.9114(3) 0.0071(3) 0.4232(2) 0.0233(9) Uani 1 1 d .
H6 H 0.9378 0.0068 0.3804 0.028 Uiso 1 1 calc R
C7 C 0.9220(3) -0.0487(3) 0.4706(3) 0.0321(11) Uani 1 1 d .
H7 H 0.9561 -0.0861 0.4603 0.039 Uiso 1 1 calc R
C8 C 0.8814(3) -0.0488(3) 0.5341(3) 0.0344(12) Uani 1 1 d .
H8 H 0.8868 -0.0876 0.5653 0.041 Uiso 1 1 calc R
C9 C 0.8328(3) 0.0084(3) 0.5516(3) 0.0316(11) Uani 1 1 d .
H9 H 0.8069 0.0086 0.5946 0.038 Uiso 1 1 calc R
C10 C 0.8233(3) 0.0649(3) 0.5045(2) 0.0239(9) Uani 1 1 d .
H10 H 0.7917 0.1037 0.5164 0.029 Uiso 1 1 calc R
C11 C 0.9064(2) 0.2213(2) 0.4649(2) 0.0173(9) Uani 1 1 d .
C12 C 0.9834(3) 0.2104(2) 0.4463(2) 0.0205(9) Uani 1 1 d .
H12 H 0.9956 0.1904 0.4024 0.025 Uiso 1 1 calc R
C13 C 1.0415(3) 0.2290(3) 0.4927(3) 0.0248(10) Uani 1 1 d .
H13 H 1.0926 0.2226 0.4796 0.030 Uiso 1 1 calc R
C14 C 1.0240(3) 0.2569(3) 0.5579(2) 0.0255(10) Uani 1 1 d .
H14 H 1.0632 0.2678 0.5897 0.031 Uiso 1 1 calc R
C15 C 0.9479(3) 0.2691(3) 0.5770(2) 0.0272(10) Uani 1 1 d .
H15 H 0.9365 0.2892 0.6209 0.033 Uiso 1 1 calc R
C16 C 0.8889(3) 0.2513(3) 0.5307(2) 0.0223(9) Uani 1 1 d .
H16 H 0.8380 0.2593 0.5436 0.027 Uiso 1 1 calc R
C17 C 0.8560(2) 0.2853(2) 0.2414(2) 0.0204(9) Uani 1 1 d .
C18 C 0.9273(3) 0.2601(3) 0.2620(2) 0.0228(9) Uani 1 1 d .
H18 H 0.9332 0.2127 0.2778 0.027 Uiso 1 1 calc R
C19 C 0.9903(2) 0.3068(3) 0.2590(3) 0.0252(10) Uani 1 1 d .
H19 H 1.0386 0.2908 0.2732 0.030 Uiso 1 1 calc R
C20 C 0.9805(3) 0.3771(3) 0.2348(3) 0.0285(11) Uani 1 1 d .
H20 H 1.0225 0.4083 0.2329 0.034 Uiso 1 1 calc R
C21 C 0.9091(3) 0.4012(3) 0.2137(3) 0.0313(11) Uani 1 1 d .
H21 H 0.9031 0.4486 0.1977 0.038 Uiso 1 1 calc R
C22 C 0.8459(3) 0.3548(3) 0.2161(3) 0.0265(10) Uani 1 1 d .
H22 H 0.7978 0.3705 0.2010 0.032 Uiso 1 1 calc R
C23 C 0.6558(2) 0.1478(2) 0.2775(2) 0.0212(9) Uani 1 1 d .
C24 C 0.6023(3) 0.1321(3) 0.2256(3) 0.0287(10) Uani 1 1 d .
H24 H 0.6089 0.1488 0.1796 0.034 Uiso 1 1 calc R
C25 C 0.5385(3) 0.0907(3) 0.2439(3) 0.0313(11) Uani 1 1 d .
H25 H 0.5018 0.0800 0.2096 0.038 Uiso 1 1 calc R
C26 C 0.5287(3) 0.0654(3) 0.3118(3) 0.0315(11) Uani 1 1 d .
H26 H 0.4857 0.0378 0.3232 0.038 Uiso 1 1 calc R
C27 C 0.5832(3) 0.0812(3) 0.3633(3) 0.0313(11) Uani 1 1 d .
H27 H 0.5771 0.0639 0.4092 0.038 Uiso 1 1 calc R
C28 C 0.6473(3) 0.1231(3) 0.3458(3) 0.0280(11) Uani 1 1 d .
H28 H 0.6838 0.1343 0.3800 0.034 Uiso 1 1 calc R
S1 S 0.81513(7) 0.10721(6) 0.16383(6) 0.0236(2) Uani 1 1 d .
S2 S 0.67345(6) 0.33239(6) 0.32081(6) 0.0215(2) Uani 1 1 d .
N1 N 0.8255(2) -0.0299(2) 0.2027(2) 0.0256(9) Uani 1 1 d .
H1A H 0.8297 -0.0653 0.2320 0.031 Uiso 1 1 calc R
H1B H 0.8233 -0.0382 0.1580 0.031 Uiso 1 1 calc R
N2 N 0.8261(2) 0.0448(2) 0.2967(2) 0.0218(8) Uani 1 1 d .
N3 N 0.82905(19) 0.1150(2) 0.32127(19) 0.0195(7) Uani 1 1 d .
N4 N 0.7937(2) 0.2418(2) 0.38737(19) 0.0190(7) Uani 1 1 d .
N5 N 0.7978(2) 0.3141(2) 0.4028(2) 0.0207(8) Uani 1 1 d D
N6 N 0.7589(2) 0.4305(2) 0.3856(2) 0.0243(8) Uani 1 1 d .
H6A H 0.7963 0.4435 0.4125 0.029 Uiso 1 1 calc R
H6B H 0.7290 0.4628 0.3676 0.029 Uiso 1 1 calc R
O1 O 0.6106(3) 0.4024(3) 0.0658(3) 0.0694(15) Uani 1 1 d .
O2 O 0.4538(3) 0.3958(3) 0.0873(3) 0.0681(14) Uani 1 1 d .
O3 O 0.3643(3) 0.4631(3) -0.0064(2) 0.0559(13) Uani 1 1 d .
Cl1 Cl 0.69473(7) 0.26680(8) 0.13105(6) 0.0339(3) Uani 1 1 d .
H5 H 0.834(2) 0.332(2) 0.428(2) 0.014(12) Uiso 1 1 d D

loop_
_atom_site_aniso_label
_atom_site_aniso_U_11
_atom_site_aniso_U_22
_atom_site_aniso_U_33
_atom_site_aniso_U_23
_atom_site_aniso_U_13
_atom_site_aniso_U_12
Pb1 0.01600(10) 0.02214(11) 0.01745(10) -0.00119(7) -0.00094(6) -0.00228(6)
C1 0.014(2) 0.029(3) 0.022(2) -0.0018(18) -0.0004(16) -0.0038(17)
C2 0.0147(19) 0.024(2) 0.018(2) 0.0001(18) 0.0000(15) -0.0025(16)
C3 0.018(2) 0.016(2) 0.0171(19) 0.0035(17) 0.0019(16) -0.0026(16)
C4 0.018(2) 0.023(2) 0.0180(19) -0.0036(19) 0.0000(16) 0.0021(17)
C5 0.018(2) 0.023(2) 0.023(2) -0.0001(19) -0.0039(17) -0.0031(17)
C6 0.023(2) 0.024(3) 0.023(2) 0.0002(19) -0.0012(18) -0.0008(18)
C7 0.038(3) 0.024(3) 0.035(3) 0.001(2) -0.006(2) 0.002(2)
C8 0.048(3) 0.027(3) 0.028(3) 0.008(2) -0.007(2) -0.003(2)
C9 0.038(3) 0.032(3) 0.024(2) 0.004(2) 0.001(2) -0.008(2)
C10 0.024(2) 0.025(2) 0.022(2) 0.0016(19) -0.0022(18) -0.0039(19)
C11 0.019(2) 0.016(2) 0.017(2) 0.0050(17) -0.0018(16) 0.0008(16)
C12 0.023(2) 0.021(2) 0.018(2) -0.0012(17) -0.0012(17) 0.0031(18)
C13 0.017(2) 0.027(3) 0.030(2) 0.001(2) -0.0037(18) 0.0012(17)
C14 0.026(2) 0.026(3) 0.025(2) 0.000(2) -0.0115(19) -0.001(2)
C15 0.032(3) 0.032(3) 0.017(2) -0.003(2) -0.0011(19) 0.004(2)
C16 0.021(2) 0.027(3) 0.018(2) 0.0024(19) 0.0014(17) 0.0007(19)
C17 0.016(2) 0.022(2) 0.023(2) -0.0012(19) 0.0015(17) -0.0060(16)
C18 0.022(2) 0.022(2) 0.025(2) 0.0022(19) 0.0017(17) 0.0010(18)
C19 0.017(2) 0.030(3) 0.029(2) 0.001(2) -0.0007(18) -0.0001(17)
C20 0.020(2) 0.029(3) 0.036(3) 0.002(2) 0.0030(19) -0.0043(19)
C21 0.029(3) 0.024(3) 0.042(3) 0.004(2) -0.001(2) 0.000(2)
C22 0.019(2) 0.028(3) 0.032(2) -0.001(2) -0.0005(18) 0.0021(19)
C23 0.015(2) 0.021(2) 0.028(2) -0.0081(19) 0.0016(17) -0.0020(16)
C24 0.027(2) 0.027(3) 0.032(2) -0.002(2) -0.0039(19) -0.002(2)
C25 0.022(2) 0.025(2) 0.047(3) -0.008(2) -0.010(2) -0.0021(18)
C26 0.015(2) 0.024(3) 0.055(3) -0.005(2) 0.003(2) -0.0016(19)
C27 0.028(3) 0.032(3) 0.034(3) 0.000(2) 0.005(2) -0.002(2)
C28 0.020(2) 0.032(3) 0.033(2) -0.005(2) -0.0001(18) -0.0031(19)
S1 0.0282(5) 0.0240(6) 0.0186(5) -0.0012(4) 0.0031(4) -0.0011(4)
S2 0.0180(5) 0.0227(5) 0.0239(5) -0.0008(4) -0.0038(4) 0.0024(4)
N1 0.033(2) 0.024(2) 0.0200(18) -0.0042(16) 0.0017(16) -0.0008(17)
N2 0.0215(19) 0.022(2) 0.0223(19) -0.0026(16) 0.0018(15) -0.0032(15)
N3 0.0146(17) 0.0214(19) 0.0224(18) -0.0047(16) 0.0006(14) -0.0012(14)
N4 0.0191(17) 0.0182(19) 0.0196(17) 0.0003(15) 0.0005(14) 0.0015(14)
N5 0.0199(19) 0.0183(19) 0.0239(18) -0.0014(16) -0.0043(15) -0.0012(15)
N6 0.0248(19) 0.023(2) 0.0250(19) -0.0034(17) -0.0058(15) 0.0041(16)
O1 0.089(4) 0.058(3) 0.061(3) 0.002(3) -0.009(3) -0.014(3)
O2 0.076(4) 0.061(3) 0.067(3) 0.002(3) -0.004(3) -0.004(3)
O3 0.055(3) 0.078(4) 0.035(2) -0.013(2) 0.0060(19) -0.023(2)
Cl1 0.0283(6) 0.0505(8) 0.0229(5) 0.0071(5) -0.0084(4) -0.0041(5)

loop_
_atom_type_symbol
_atom_type_description
_atom_type_scat_dispersion_real
_atom_type_scat_dispersion_imag
_atom_type_scat_source
C C 0.0181 0.0091 'International Tables Vol C Tables 4.2.6.8 and 6.1.1.4'
H H 0.0000 0.0000 'International Tables Vol C Tables 4.2.6.8 and 6.1.1.4'
N N 0.0311 0.0180 'International Tables Vol C Tables 4.2.6.8 and 6.1.1.4'
S S 0.3331 0.5567 'International Tables Vol C Tables 4.2.6.8 and 6.1.1.4'
Pb Pb -4.0753 8.5060 'International Tables Vol C Tables 4.2.6.8 and 6.1.1.4'
O O 0.0492 0.0322 'International Tables Vol C Tables 4.2.6.8 and 6.1.1.4'
Cl Cl 0.3639 0.7018 'International Tables Vol C Tables 4.2.6.8 and 6.1.1.4'

loop_
_geom_angle_atom_site_label_1
_geom_angle_atom_site_label_2
_geom_angle_atom_site_label_3
_geom_angle
C17 Pb1 C23 168.25(17)
C17 Pb1 N3 94.40(14)
C23 Pb1 N3 83.12(14)
C17 Pb1 Cl1 92.16(12)
C23 Pb1 Cl1 94.97(13)
N3 Pb1 Cl1 154.45(9)
C17 Pb1 S1 96.31(12)
C23 Pb1 S1 93.49(12)
N3 Pb1 S1 68.74(8)
Cl1 Pb1 S1 86.01(4)
C17 Pb1 N4 75.76(14)
C23 Pb1 N4 93.09(14)
N3 Pb1 N4 61.13(11)
Cl1 Pb1 N4 144.30(8)
S1 Pb1 N4 128.12(8)
C17 Pb1 S2 87.42(12)
C23 Pb1 S2 84.00(12)
N3 Pb1 S2 120.45(8)
Cl1 Pb1 S2 84.46(4)
S1 Pb1 S2 169.90(3)
N4 Pb1 S2 61.89(8)
N2 C1 N1 114.8(4)
N2 C1 S1 127.9(4)
N1 C1 S1 117.2(3)
N3 C2 C5 125.9(4)
N3 C2 C3 115.5(4)
C5 C2 C3 118.6(4)
N4 C3 C11 125.8(4)
N4 C3 C2 116.2(4)
C11 C3 C2 118.0(4)
N6 C4 N5 115.7(4)
N6 C4 S2 121.9(3)
N5 C4 S2 122.4(4)
C10 C5 C6 118.8(4)
C10 C5 C2 119.1(4)
C6 C5 C2 122.1(4)
C7 C6 C5 120.6(5)
C7 C6 H6 119.7
C5 C6 H6 119.7
C6 C7 C8 119.6(5)
C6 C7 H7 120.2
C8 C7 H7 120.2
C9 C8 C7 120.8(5)
C9 C8 H8 119.6
C7 C8 H8 119.6
C10 C9 C8 119.4(5)
C10 C9 H9 120.3
C8 C9 H9 120.3
C9 C10 C5 120.7(5)
C9 C10 H10 119.6
C5 C10 H10 119.6
C16 C11 C12 119.3(4)
C16 C11 C3 121.8(4)
C12 C11 C3 118.9(4)
C13 C12 C11 120.3(4)
C13 C12 H12 119.8
C11 C12 H12 119.8
C14 C13 C12 120.1(4)
C14 C13 H13 120.0
C12 C13 H13 120.0
C13 C14 C15 120.4(4)
C13 C14 H14 119.8
C15 C14 H14 119.8
C16 C15 C14 120.3(4)
C16 C15 H15 119.9
C14 C15 H15 119.9
C15 C16 C11 119.6(4)
C15 C16 H16 120.2
C11 C16 H16 120.2
C18 C17 C22 121.7(4)
C18 C17 Pb1 118.9(3)
C22 C17 Pb1 119.4(3)
C17 C18 C19 119.2(4)
C17 C18 H18 120.4
C19 C18 H18 120.4
C20 C19 C18 119.6(4)
C20 C19 H19 120.2
C18 C19 H19 120.2
C21 C20 C19 120.5(4)
C21 C20 H20 119.7
C19 C20 H20 119.7
C20 C21 C22 120.3(5)
C20 C21 H21 119.9
C22 C21 H21 119.9
C17 C22 C21 118.7(4)
C17 C22 H22 120.7
C21 C22 H22 120.7
C28 C23 C24 121.5(4)
C28 C23 Pb1 120.1(3)
C24 C23 Pb1 118.4(4)
C23 C24 C25 118.5(5)
C23 C24 H24 120.8
C25 C24 H24 120.8
C26 C25 C24 121.0(5)
C26 C25 H25 119.5
C24 C25 H25 119.5
C25 C26 C27 119.9(5)
C25 C26 H26 120.0
C27 C26 H26 120.0
C26 C27 C28 119.6(5)
C26 C27 H27 120.2
C28 C27 H27 120.2
C23 C28 C27 119.5(5)
C23 C28 H28 120.3
C27 C28 H28 120.3
C1 S1 Pb1 98.38(16)
C4 S2 Pb1 97.01(15)
C1 N1 H1A 120.0
C1 N1 H1B 120.0
H1A N1 H1B 120.0
C1 N2 N3 115.0(4)
C2 N3 N2 116.4(4)
C2 N3 Pb1 122.8(3)
N2 N3 Pb1 117.0(3)
C3 N4 N5 118.0(4)
C3 N4 Pb1 114.5(3)
N5 N4 Pb1 114.1(2)
C4 N5 N4 119.6(4)
C4 N5 H5 117(3)
N4 N5 H5 123(3)
C4 N6 H6A 120.0
C4 N6 H6B 120.0
H6A N6 H6B 120.0

loop_
_geom_bond_atom_site_label_1
_geom_bond_atom_site_label_2
_geom_bond_distance
Pb1 C17 2.190(4)
Pb1 C23 2.193(4)
Pb1 N3 2.584(4)
Pb1 Cl1 2.6645(11)
Pb1 S1 2.7056(11)
Pb1 N4 2.757(4)
Pb1 S2 2.9810(11)
C1 N2 1.330(6)
C1 N1 1.335(6)
C1 S1 1.743(5)
C2 N3 1.304(6)
C2 C5 1.470(6)
C2 C3 1.488(6)
C3 N4 1.294(6)
C3 C11 1.486(6)
C4 N6 1.322(6)
C4 N5 1.362(6)
C4 S2 1.693(4)
C5 C10 1.403(6)
C5 C6 1.405(7)
C6 C7 1.376(7)
C6 H6 0.9300
C7 C8 1.393(8)
C7 H7 0.9300
C8 C9 1.391(8)
C8 H8 0.9300
C9 C10 1.379(7)
C9 H9 0.9300
C10 H10 0.9300
C11 C16 1.395(6)
C11 C12 1.401(6)
C12 C13 1.381(6)
C12 H12 0.9300
C13 C14 1.371(7)
C13 H13 0.9300
C14 C15 1.389(7)
C14 H14 0.9300
C15 C16 1.387(7)
C15 H15 0.9300
C16 H16 0.9300
C17 C18 1.379(6)
C17 C22 1.379(7)
C18 C19 1.395(7)
C18 H18 0.9300
C19 C20 1.384(7)
C19 H19 0.9300
C20 C21 1.378(7)
C20 H20 0.9300
C21 C22 1.394(7)
C21 H21 0.9300
C22 H22 0.9300
C23 C28 1.376(7)
C23 C24 1.383(7)
C24 C25 1.390(7)
C24 H24 0.9300
C25 C26 1.376(8)
C25 H25 0.9300
C26 C27 1.389(7)
C26 H26 0.9300
C27 C28 1.396(7)
C27 H27 0.9300
C28 H28 0.9300
N1 H1A 0.8600
N1 H1B 0.8600
N2 N3 1.375(5)
N4 N5 1.365(5)
N5 H5 0.862(19)
N6 H6A 0.8600
N6 H6B 0.8600

loop_
_geom_hbond_atom_site_label_D
_geom_hbond_atom_site_label_H
_geom_hbond_atom_site_label_A
_geom_hbond_distance_DH
_geom_hbond_distance_HA
_geom_hbond_distance_DA
_geom_hbond_angle_DHA
_geom_hbond_site_symmetry_A
N1 H1A S2 0.86 2.52 3.380(4) 173.6 8_755
N1 H1B O1 0.86 2.36 3.080(6) 142.0 8_755
N6 H6B N2 0.86 2.24 3.073(5) 164.5 8_765
N5 H5 O2 0.862(19) 2.40(3) 3.110(7) 140(4) 6_656

loop_
_geom_torsion_atom_site_label_1
_geom_torsion_atom_site_label_2
_geom_torsion_atom_site_label_3
_geom_torsion_atom_site_label_4
_geom_torsion
N3 C2 C3 N4 36.5(5)
C5 C2 C3 N4 -141.5(4)
N3 C2 C3 C11 -139.9(4)
C5 C2 C3 C11 42.0(5)
N3 C2 C5 C10 -131.6(5)
C3 C2 C5 C10 46.2(6)
N3 C2 C5 C6 47.2(6)
C3 C2 C5 C6 -135.0(4)
C10 C5 C6 C7 1.7(7)
C2 C5 C6 C7 -177.1(4)
C5 C6 C7 C8 1.1(7)
C6 C7 C8 C9 -2.9(8)
C7 C8 C9 C10 1.7(8)
C8 C9 C10 C5 1.2(7)
C6 C5 C10 C9 -2.9(7)
C2 C5 C10 C9 175.9(4)
N4 C3 C11 C16 59.7(6)
C2 C3 C11 C16 -124.2(5)
N4 C3 C11 C12 -121.4(5)
C2 C3 C11 C12 54.7(5)
C16 C11 C12 C13 0.0(7)
C3 C11 C12 C13 -178.9(4)
C11 C12 C13 C14 1.4(7)
C12 C13 C14 C15 -2.3(7)
C13 C14 C15 C16 1.6(8)
C14 C15 C16 C11 -0.2(7)
C12 C11 C16 C15 -0.7(7)
C3 C11 C16 C15 178.2(4)
C23 Pb1 C17 C18 88.4(9)
N3 Pb1 C17 C18 11.1(4)
Cl1 Pb1 C17 C18 -144.2(3)
S1 Pb1 C17 C18 -57.9(4)
N4 Pb1 C17 C18 69.8(4)
S2 Pb1 C17 C18 131.5(4)
C23 Pb1 C17 C22 -92.0(9)
N3 Pb1 C17 C22 -169.3(4)
Cl1 Pb1 C17 C22 35.4(4)
S1 Pb1 C17 C22 121.7(4)
N4 Pb1 C17 C22 -110.5(4)
S2 Pb1 C17 C22 -48.9(4)
C22 C17 C18 C19 1.6(7)
Pb1 C17 C18 C19 -178.8(3)
C17 C18 C19 C20 -0.6(7)
C18 C19 C20 C21 -0.1(8)
C19 C20 C21 C22 -0.3(8)
C18 C17 C22 C21 -2.0(7)
Pb1 C17 C22 C21 178.4(4)
C20 C21 C22 C17 1.3(8)
C17 Pb1 C23 C28 -34.3(10)
N3 Pb1 C23 C28 44.2(4)
Cl1 Pb1 C23 C28 -161.4(4)
S1 Pb1 C23 C28 112.3(4)
N4 Pb1 C23 C28 -16.3(4)
S2 Pb1 C23 C28 -77.6(4)
C17 Pb1 C23 C24 146.7(7)
N3 Pb1 C23 C24 -134.9(4)
Cl1 Pb1 C23 C24 19.5(4)
S1 Pb1 C23 C24 -66.8(4)
N4 Pb1 C23 C24 164.7(4)
S2 Pb1 C23 C24 103.4(4)
C28 C23 C24 C25 0.5(7)
Pb1 C23 C24 C25 179.5(4)
C23 C24 C25 C26 -0.5(7)
C24 C25 C26 C27 0.1(8)
C25 C26 C27 C28 0.5(8)
C24 C23 C28 C27 0.0(7)
Pb1 C23 C28 C27 -179.0(4)
C26 C27 C28 C23 -0.5(8)
N2 C1 S1 Pb1 -22.1(4)
N1 C1 S1 Pb1 159.0(3)
C17 Pb1 S1 C1 115.11(19)
C23 Pb1 S1 C1 -58.40(19)
N3 Pb1 S1 C1 22.83(17)
Cl1 Pb1 S1 C1 -153.15(15)
N4 Pb1 S1 C1 38.29(18)
S2 Pb1 S1 C1 -133.6(2)
N6 C4 S2 Pb1 142.8(4)
N5 C4 S2 Pb1 -38.8(4)
C17 Pb1 S2 C4 -40.9(2)
C23 Pb1 S2 C4 131.1(2)
N3 Pb1 S2 C4 52.70(19)
Cl1 Pb1 S2 C4 -133.31(16)
S1 Pb1 S2 C4 -152.9(2)
N4 Pb1 S2 C4 34.33(18)
N1 C1 N2 N3 175.0(4)
S1 C1 N2 N3 -3.9(6)
C5 C2 N3 N2 0.2(6)
C3 C2 N3 N2 -177.7(3)
C5 C2 N3 Pb1 157.5(3)
C3 C2 N3 Pb1 -20.4(5)
C1 N2 N3 C2 -169.2(4)
C1 N2 N3 Pb1 32.1(4)
C17 Pb1 N3 C2 74.4(3)
C23 Pb1 N3 C2 -94.1(3)
Cl1 Pb1 N3 C2 178.8(2)
S1 Pb1 N3 C2 169.4(3)
N4 Pb1 N3 C2 3.3(3)
S2 Pb1 N3 C2 -15.2(4)
C17 Pb1 N3 N2 -128.4(3)
C23 Pb1 N3 N2 63.1(3)
Cl1 Pb1 N3 N2 -24.0(4)
S1 Pb1 N3 N2 -33.4(3)
N4 Pb1 N3 N2 160.5(3)
S2 Pb1 N3 N2 142.0(2)
C11 C3 N4 N5 4.5(6)
C2 C3 N4 N5 -171.7(3)
C11 C3 N4 Pb1 143.1(3)
C2 C3 N4 Pb1 -33.0(4)
C17 Pb1 N4 C3 -86.8(3)
C23 Pb1 N4 C3 96.9(3)
N3 Pb1 N4 C3 16.5(3)
Cl1 Pb1 N4 C3 -160.2(2)
S1 Pb1 N4 C3 0.0(3)
S2 Pb1 N4 C3 178.4(3)
C17 Pb1 N4 N5 53.4(3)
C23 Pb1 N4 N5 -122.8(3)
N3 Pb1 N4 N5 156.8(3)
Cl1 Pb1 N4 N5 -19.9(3)
S1 Pb1 N4 N5 140.3(2)
S2 Pb1 N4 N5 -41.3(2)
N6 C4 N5 N4 -175.2(4)
S2 C4 N5 N4 6.3(6)
C3 N4 N5 C4 175.8(4)
Pb1 N4 N5 C4 37.0(4)
